data_4339821
loop_
_publ_author_name
'McGee, Kari A.'
'Mann, Kent R.'

_publ_section_title
;
 Selective low-temperature syntheses of facial and meridional
 tris-cyclometalated iridium(III) complexes.
;
_journal_issue 19
_journal_name_full 'Inorganic chemistry'
_journal_page_first 7800
_journal_page_last 7809
_journal_paper_doi 10.1021/ic700440c
_journal_volume 46
_journal_year 2007
_chemical_formula_moiety 'C36 H24 Cl2 Ir2 N4 S4, C H2 Cl2'
_chemical_formula_sum 'C37 H26 Cl4 Ir2 N4 S4'
_chemical_formula_weight 1181.06
_chemical_name_common 04053
_chemical_name_systematic
; 
 ? 
;
_space_group_IT_number 15
_symmetry_cell_setting monoclinic
_symmetry_space_group_name_Hall '-C 2yc'
_symmetry_space_group_name_H-M 'C 1 2/c 1'
_atom_sites_solution_hydrogens geom
_atom_sites_solution_primary direct
_atom_sites_solution_secondary difmap
_audit_creation_method SHELXL-97
_cell_angle_alpha 90.00
_cell_angle_beta 102.626(2)
_cell_angle_gamma 90.00
_cell_formula_units_Z 4
_cell_length_a 15.165(2)
_cell_length_b 21.011(3)
_cell_length_c 11.8879(18)
_cell_measurement_reflns_used 3746
_cell_measurement_temperature 173(2)
_cell_measurement_theta_max 25.05
_cell_measurement_theta_min 2.20
_cell_volume 3696.3(9)
_computing_cell_refinement 'SAINT, Bruker'
_computing_data_collection 'SMART, Bruker'
_computing_data_reduction 'SAINT, Bruker'
_computing_molecular_graphics 'SHELXTL, Bruker'
_computing_publication_material 'Bruker SHELXTL'
_computing_structure_refinement 'SHELXL-97 (Sheldrick, 1997)'
_computing_structure_solution 'SHELXS-97 (Sheldrick, 1990)'
_diffrn_ambient_temperature 173(2)
_diffrn_measured_fraction_theta_full 0.999
_diffrn_measured_fraction_theta_max 0.999
_diffrn_measurement_device_type 'Bruker SMART Platform CCD'
_diffrn_measurement_method 'area detector, omega scans'
_diffrn_radiation_monochromator graphite
_diffrn_radiation_source 'normal-focus sealed tube'
_diffrn_radiation_type MoK\a
_diffrn_radiation_wavelength 0.71073
_diffrn_reflns_av_R_equivalents 0.0385
_diffrn_reflns_av_sigmaI/netI 0.0256
_diffrn_reflns_limit_h_max 18
_diffrn_reflns_limit_h_min -18
_diffrn_reflns_limit_k_max 24
_diffrn_reflns_limit_k_min -24
_diffrn_reflns_limit_l_max 14
_diffrn_reflns_limit_l_min -14
_diffrn_reflns_number 17995
_diffrn_reflns_theta_full 25.07
_diffrn_reflns_theta_max 25.07
_diffrn_reflns_theta_min 1.68
_exptl_absorpt_coefficient_mu 7.744
_exptl_absorpt_correction_T_max 0.310000
_exptl_absorpt_correction_T_min 0.242661
_exptl_absorpt_correction_type multi-scan
_exptl_absorpt_process_details 'SADABS, R. Blessing, 1995'
_exptl_crystal_colour orange
_exptl_crystal_density_diffrn 2.122
_exptl_crystal_density_method 'not measured'
_exptl_crystal_description Block
_exptl_crystal_F_000 2248
_exptl_crystal_size_max 0.20
_exptl_crystal_size_mid 0.20
_exptl_crystal_size_min 0.15
_refine_diff_density_max 1.324
_refine_diff_density_min -1.070
_refine_diff_density_rms 0.114
_refine_ls_extinction_method none
_refine_ls_goodness_of_fit_ref 1.034
_refine_ls_hydrogen_treatment riding
_refine_ls_matrix_type full
_refine_ls_number_parameters 239
_refine_ls_number_reflns 3288
_refine_ls_number_restraints 3
_refine_ls_restrained_S_all 1.038
_refine_ls_R_factor_all 0.0241
_refine_ls_R_factor_gt 0.0212
_refine_ls_shift/su_max 0.001
_refine_ls_shift/su_mean 0.000
_refine_ls_structure_factor_coef Fsqd
_refine_ls_weighting_details 'calc w=1/[\s^2^(Fo^2^)+(0.0242P)^2^+22.4128P] where P=(Fo^2^+2Fc^2^)/3'
_refine_ls_weighting_scheme calc
_refine_ls_wR_factor_gt 0.0538
_refine_ls_wR_factor_ref 0.0553
_reflns_number_gt 3009
_reflns_number_total 3288
_reflns_threshold_expression >2sigma(I)
_cod_data_source_file tris_ir_cifs_revised.cif
_cod_data_source_block 04053n
_cod_depositor_comments
;
The following automatic conversions were performed:

'_symmetry_cell_setting' value 'Monoclinic' changed to 'monoclinic'
according to
/usr/data/users/saulius/automatic-downloads/retrospective/ACS/lib/dictionaries/cif_core.dic
dictionary named 'cif_core.dic' version 2.4.2 from
2011-04-26.

'_exptl_absorpt_correction_type' value 'Multi-scan'
changed to 'multi-scan' according to
/usr/data/users/saulius/automatic-downloads/retrospective/ACS/lib/dictionaries/cif_core.dic
dictionary named 'cif_core.dic' version 2.4.2 from 2011-04-26.

Automatic conversion script
Id: cif_fix_values 2281 2013-09-26 08:29:07Z andrius 
;
_cod_original_cell_volume 3696.4(10)
_cod_original_sg_symbol_H-M C2/c
_cod_database_code 4339821

loop_
_symmetry_equiv_pos_as_xyz
'x, y, z'
'-x, y, -z+1/2'
'x+1/2, y+1/2, z'
'-x+1/2, y+1/2, -z+1/2'
'-x, -y, -z'
'x, -y, z-1/2'
'-x+1/2, -y+1/2, -z'
'x+1/2, -y+1/2, z-1/2'

loop_
_atom_site_label
_atom_site_type_symbol
_atom_site_fract_x
_atom_site_fract_y
_atom_site_fract_z
_atom_site_U_iso_or_equiv
_atom_site_adp_type
_atom_site_occupancy
_atom_site_symmetry_multiplicity
_atom_site_calc_flag
_atom_site_refinement_flags
_atom_site_disorder_assembly
_atom_site_disorder_group
Ir1 Ir 0.083742(10) 0.359865(7) 0.153983(13) 0.01621(7) Uani 1 1 d . . .
Cl1 Cl 0.0000 0.44142(6) 0.2500 0.0203(3) Uani 1 2 d S . .
Cl2 Cl 0.0000 0.28410(7) 0.2500 0.0229(3) Uani 1 2 d S . .
N1 N -0.0144(2) 0.35964(15) 0.0057(3) 0.0192(7) Uani 1 1 d . . .
N2 N 0.1969(2) 0.36066(16) 0.2861(3) 0.0213(8) Uani 1 1 d . . .
S1 S 0.08623(8) 0.19345(5) -0.07384(9) 0.0252(2) Uani 1 1 d . . .
S2 S 0.31665(9) 0.47184(6) 0.08990(12) 0.0378(3) Uani 1 1 d . . .
C7 C 0.1207(3) 0.28353(19) 0.0788(4) 0.0195(9) Uani 1 1 d . . .
C8 C 0.1896(3) 0.2368(2) 0.1105(4) 0.0245(9) Uani 1 1 d . . .
H8A H 0.2376 0.2403 0.1765 0.029 Uiso 1 1 calc R . .
C9 C 0.1794(3) 0.1871(2) 0.0369(4) 0.0262(10) Uani 1 1 d . . .
H9A H 0.2199 0.1520 0.0456 0.031 Uiso 1 1 calc R . .
C6 C 0.0598(3) 0.26607(19) -0.0204(4) 0.0200(9) Uani 1 1 d . . .
C5 C -0.0148(3) 0.30798(19) -0.0655(3) 0.0196(9) Uani 1 1 d . . .
C4 C -0.0772(3) 0.3037(2) -0.1685(4) 0.0281(10) Uani 1 1 d . . .
H4A H -0.0803 0.2664 -0.2145 0.034 Uiso 1 1 calc R . .
C3 C -0.1351(3) 0.3537(2) -0.2044(4) 0.0315(11) Uani 1 1 d . . .
H3A H -0.1769 0.3517 -0.2766 0.038 Uiso 1 1 calc R . .
C2 C -0.1323(3) 0.4066(2) -0.1353(4) 0.0305(10) Uani 1 1 d . . .
H2A H -0.1713 0.4417 -0.1596 0.037 Uiso 1 1 calc R . .
C1 C -0.0720(3) 0.4076(2) -0.0307(4) 0.0256(10) Uani 1 1 d . . .
H1A H -0.0711 0.4436 0.0178 0.031 Uiso 1 1 calc R . .
C16 C 0.1629(3) 0.41619(19) 0.0853(4) 0.0212(9) Uani 1 1 d . . .
C17 C 0.1550(3) 0.4468(2) -0.0235(4) 0.0258(10) Uani 1 1 d . . .
H17A H 0.1021 0.4454 -0.0835 0.031 Uiso 1 1 calc R . .
C18 C 0.2322(4) 0.4783(2) -0.0316(4) 0.0355(12) Uani 1 1 d . . .
H18A H 0.2385 0.5015 -0.0980 0.043 Uiso 1 1 calc R . .
C15 C 0.2477(3) 0.4252(2) 0.1543(4) 0.0245(9) Uani 1 1 d . . .
C14 C 0.2694(3) 0.3943(2) 0.2640(4) 0.0259(10) Uani 1 1 d . . .
C13 C 0.3526(3) 0.3939(2) 0.3458(5) 0.0348(12) Uani 1 1 d . . .
H13A H 0.4031 0.4158 0.3293 0.042 Uiso 1 1 calc R . .
C12 C 0.3611(4) 0.3632(3) 0.4453(5) 0.0451(15) Uani 1 1 d . . .
H12A H 0.4171 0.3637 0.5000 0.054 Uiso 1 1 calc R . .
C11 C 0.2881(4) 0.3307(3) 0.4687(4) 0.0393(13) Uani 1 1 d . . .
H11A H 0.2932 0.3089 0.5398 0.047 Uiso 1 1 calc R . .
C10 C 0.2081(3) 0.3303(2) 0.3882(4) 0.0298(10) Uani 1 1 d . . .
H10A H 0.1583 0.3077 0.4052 0.036 Uiso 1 1 calc R . .
Cl3 Cl 0.4462(3) 0.55190(19) 0.3640(3) 0.0759(11) Uani 0.50 1 d PD A -1
Cl4 Cl 0.5477(4) 0.6072(3) 0.2084(4) 0.0973(16) Uani 0.50 1 d PD A -1
C19 C 0.4444(11) 0.6092(11) 0.254(2) 0.0973(16) Uani 0.50 1 d PD A -1
H19A H 0.3938 0.6000 0.1881 0.117 Uiso 0.50 1 calc PR A -1
H19B H 0.4350 0.6521 0.2838 0.117 Uiso 0.50 1 calc PR A -1

loop_
_atom_site_aniso_label
_atom_site_aniso_U_11
_atom_site_aniso_U_22
_atom_site_aniso_U_33
_atom_site_aniso_U_23
_atom_site_aniso_U_13
_atom_site_aniso_U_12
Ir1 0.01717(10) 0.01503(10) 0.01682(10) -0.00025(6) 0.00453(7) 0.00163(6)
Cl1 0.0243(7) 0.0159(7) 0.0218(7) 0.000 0.0079(6) 0.000
Cl2 0.0278(8) 0.0175(7) 0.0264(7) 0.000 0.0128(6) 0.000
N1 0.0197(18) 0.0195(18) 0.0181(18) 0.0005(14) 0.0033(15) 0.0011(14)
N2 0.0217(19) 0.0230(19) 0.0194(18) -0.0041(14) 0.0048(15) 0.0058(14)
S1 0.0293(6) 0.0201(5) 0.0264(5) -0.0050(4) 0.0066(5) 0.0028(4)
S2 0.0339(7) 0.0295(6) 0.0558(8) -0.0054(6) 0.0223(6) -0.0094(5)
C7 0.020(2) 0.019(2) 0.022(2) 0.0007(16) 0.0108(17) 0.0002(17)
C8 0.024(2) 0.023(2) 0.027(2) 0.0009(18) 0.0057(19) 0.0057(18)
C9 0.028(2) 0.022(2) 0.030(2) -0.0010(19) 0.009(2) 0.0069(19)
C6 0.025(2) 0.016(2) 0.021(2) -0.0022(16) 0.0086(18) 0.0002(16)
C5 0.020(2) 0.018(2) 0.021(2) 0.0019(17) 0.0065(17) 0.0001(17)
C4 0.030(3) 0.027(2) 0.026(2) -0.0069(19) 0.004(2) -0.0014(19)
C3 0.031(3) 0.034(3) 0.025(2) -0.001(2) -0.004(2) -0.002(2)
C2 0.028(3) 0.027(3) 0.033(3) 0.004(2) 0.001(2) 0.006(2)
C1 0.027(2) 0.022(2) 0.027(2) 0.0017(18) 0.0032(19) 0.0041(18)
C16 0.027(2) 0.014(2) 0.027(2) -0.0022(17) 0.0130(19) 0.0003(17)
C17 0.032(3) 0.018(2) 0.029(2) 0.0011(18) 0.012(2) 0.0038(18)
C18 0.050(3) 0.022(2) 0.043(3) 0.005(2) 0.030(3) 0.002(2)
C15 0.022(2) 0.019(2) 0.035(2) -0.0072(19) 0.0131(19) -0.0030(18)
C14 0.022(2) 0.023(2) 0.033(2) -0.0113(19) 0.0068(19) 0.0031(18)
C13 0.019(2) 0.040(3) 0.045(3) -0.020(2) 0.006(2) 0.000(2)
C12 0.028(3) 0.058(4) 0.044(3) -0.017(3) -0.004(2) 0.012(3)
C11 0.038(3) 0.048(3) 0.028(3) -0.001(2) -0.001(2) 0.014(2)
C10 0.029(3) 0.034(3) 0.026(2) 0.002(2) 0.005(2) 0.008(2)
Cl3 0.102(3) 0.063(2) 0.068(2) -0.0077(18) 0.029(2) -0.022(2)
Cl4 0.082(3) 0.133(4) 0.082(4) 0.042(3) 0.030(3) 0.007(3)
C19 0.082(3) 0.133(4) 0.082(4) 0.042(3) 0.030(3) 0.007(3)

loop_
_atom_type_symbol
_atom_type_description
_atom_type_scat_dispersion_real
_atom_type_scat_dispersion_imag
_atom_type_scat_source
C C 0.0033 0.0016 'International Tables Vol C Tables 4.2.6.8 and 6.1.1.4'
H H 0.0000 0.0000 'International Tables Vol C Tables 4.2.6.8 and 6.1.1.4'
N N 0.0061 0.0033 'International Tables Vol C Tables 4.2.6.8 and 6.1.1.4'
S S 0.1246 0.1234 'International Tables Vol C Tables 4.2.6.8 and 6.1.1.4'
Cl Cl 0.1484 0.1585 'International Tables Vol C Tables 4.2.6.8 and 6.1.1.4'
Ir Ir -1.4442 7.9887 'International Tables Vol C Tables 4.2.6.8 and 6.1.1.4'

loop_
_geom_angle_atom_site_label_1
_geom_angle_atom_site_label_2
_geom_angle_atom_site_label_3
_geom_angle
_geom_angle_site_symmetry_1
_geom_angle_site_symmetry_3
C7 Ir1 C16 92.36(16) . .
C7 Ir1 N1 80.37(16) . .
C16 Ir1 N1 92.19(16) . .
C7 Ir1 N2 94.61(16) . .
C16 Ir1 N2 80.25(16) . .
N1 Ir1 N2 170.79(14) . .
C7 Ir1 Cl2 84.88(12) . .
C16 Ir1 Cl2 173.95(13) . .
N1 Ir1 Cl2 92.65(10) . .
N2 Ir1 Cl2 94.58(10) . .
C7 Ir1 Cl1 165.32(12) . .
C16 Ir1 Cl1 100.90(12) . .
N1 Ir1 Cl1 92.75(10) . .
N2 Ir1 Cl1 93.83(9) . .
Cl2 Ir1 Cl1 82.49(4) . .
Ir1 Cl1 Ir1 95.42(5) 2 .
Ir1 Cl2 Ir1 99.60(5) . 2
C1 N1 C5 118.6(4) . .
C1 N1 Ir1 125.2(3) . .
C5 N1 Ir1 115.9(3) . .
C10 N2 C14 117.7(4) . .
C10 N2 Ir1 127.1(3) . .
C14 N2 Ir1 115.1(3) . .
C9 S1 C6 90.3(2) . .
C18 S2 C15 90.3(2) . .
C6 C7 C8 111.0(4) . .
C6 C7 Ir1 113.6(3) . .
C8 C7 Ir1 134.8(3) . .
C9 C8 C7 112.9(4) . .
C9 C8 H8A 123.5 . .
C7 C8 H8A 123.5 . .
C8 C9 S1 113.3(3) . .
C8 C9 H9A 123.4 . .
S1 C9 H9A 123.4 . .
C7 C6 C5 118.7(4) . .
C7 C6 S1 112.5(3) . .
C5 C6 S1 128.8(3) . .
N1 C5 C4 120.6(4) . .
N1 C5 C6 110.8(4) . .
C4 C5 C6 128.5(4) . .
C3 C4 C5 119.6(4) . .
C3 C4 H4A 120.2 . .
C5 C4 H4A 120.2 . .
C4 C3 C2 119.9(4) . .
C4 C3 H3A 120.1 . .
C2 C3 H3A 120.1 . .
C1 C2 C3 118.6(4) . .
C1 C2 H2A 120.7 . .
C3 C2 H2A 120.7 . .
N1 C1 C2 122.6(4) . .
N1 C1 H1A 118.7 . .
C2 C1 H1A 118.7 . .
C15 C16 C17 111.2(4) . .
C15 C16 Ir1 113.9(3) . .
C17 C16 Ir1 134.7(3) . .
C18 C17 C16 112.3(4) . .
C18 C17 H17A 123.9 . .
C16 C17 H17A 123.9 . .
C17 C18 S2 113.3(4) . .
C17 C18 H18A 123.3 . .
S2 C18 H18A 123.3 . .
C16 C15 C14 118.7(4) . .
C16 C15 S2 112.9(3) . .
C14 C15 S2 128.3(3) . .
N2 C14 C13 119.6(4) . .
N2 C14 C15 111.8(4) . .
C13 C14 C15 128.6(4) . .
C12 C13 C14 120.9(5) . .
C12 C13 H13A 119.6 . .
C14 C13 H13A 119.6 . .
C13 C12 C11 119.6(5) . .
C13 C12 H12A 120.2 . .
C11 C12 H12A 120.2 . .
C10 C11 C12 119.3(5) . .
C10 C11 H11A 120.4 . .
C12 C11 H11A 120.4 . .
N2 C10 C11 122.9(5) . .
N2 C10 H10A 118.6 . .
C11 C10 H10A 118.6 . .
Cl4 C19 Cl3 109.8(4) . .
Cl4 C19 H19A 109.7 . .
Cl3 C19 H19A 109.7 . .
Cl4 C19 H19B 109.7 . .
Cl3 C19 H19B 109.7 . .
H19A C19 H19B 108.2 . .

loop_
_geom_bond_atom_site_label_1
_geom_bond_atom_site_label_2
_geom_bond_distance
_geom_bond_site_symmetry_2
Ir1 C7 1.976(4) .
Ir1 C16 1.985(4) .
Ir1 N1 2.043(4) .
Ir1 N2 2.058(4) .
Ir1 Cl2 2.4666(9) .
Ir1 Cl1 2.5467(9) .
Cl1 Ir1 2.5467(9) 2
Cl2 Ir1 2.4666(9) 2
N1 C1 1.342(5) .
N1 C5 1.376(5) .
N2 C10 1.349(6) .
N2 C14 1.380(6) .
S1 C9 1.713(5) .
S1 C6 1.733(4) .
S2 C18 1.713(6) .
S2 C15 1.730(4) .
C7 C6 1.379(6) .
C7 C8 1.423(6) .
C8 C9 1.350(6) .
C8 H8A 0.9500 .
C9 H9A 0.9500 .
C6 C5 1.441(6) .
C5 C4 1.377(6) .
C4 C3 1.376(7) .
C4 H4A 0.9500 .
C3 C2 1.378(7) .
C3 H3A 0.9500 .
C2 C1 1.373(6) .
C2 H2A 0.9500 .
C1 H1A 0.9500 .
C16 C15 1.378(6) .
C16 C17 1.425(6) .
C17 C18 1.367(7) .
C17 H17A 0.9500 .
C18 H18A 0.9500 .
C15 C14 1.429(7) .
C14 C13 1.414(7) .
C13 C12 1.329(8) .
C13 H13A 0.9500 .
C12 C11 1.380(8) .
C12 H12A 0.9500 .
C11 C10 1.371(7) .
C11 H11A 0.9500 .
C10 H10A 0.9500 .
Cl3 C19 1.771(5) .
Cl4 C19 1.767(5) .
C19 H19A 0.9900 .
C19 H19B 0.9900 .

loop_
_geom_torsion_atom_site_label_1
_geom_torsion_atom_site_label_2
_geom_torsion_atom_site_label_3
_geom_torsion_atom_site_label_4
_geom_torsion
_geom_torsion_site_symmetry_4
C7 Ir1 Cl1 Ir1 30.9(5) 2
C16 Ir1 Cl1 Ir1 -174.92(13) 2
N1 Ir1 Cl1 Ir1 92.32(10) 2
N2 Ir1 Cl1 Ir1 -94.13(10) 2
Cl2 Ir1 Cl1 Ir1 0.0 2
C7 Ir1 Cl2 Ir1 -172.50(12) 2
C16 Ir1 Cl2 Ir1 124.5(11) 2
N1 Ir1 Cl2 Ir1 -92.42(10) 2
N2 Ir1 Cl2 Ir1 93.27(9) 2
Cl1 Ir1 Cl2 Ir1 0.0 2
C7 Ir1 N1 C1 -168.4(4) .
C16 Ir1 N1 C1 -76.4(4) .
N2 Ir1 N1 C1 -110.9(8) .
Cl2 Ir1 N1 C1 107.2(3) .
Cl1 Ir1 N1 C1 24.6(4) .
C7 Ir1 N1 C5 5.8(3) .
C16 Ir1 N1 C5 97.8(3) .
N2 Ir1 N1 C5 63.3(9) .
Cl2 Ir1 N1 C5 -78.6(3) .
Cl1 Ir1 N1 C5 -161.2(3) .
C7 Ir1 N2 C10 -88.8(4) .
C16 Ir1 N2 C10 179.6(4) .
N1 Ir1 N2 C10 -145.3(8) .
Cl2 Ir1 N2 C10 -3.5(4) .
Cl1 Ir1 N2 C10 79.2(4) .
C7 Ir1 N2 C14 88.7(3) .
C16 Ir1 N2 C14 -2.9(3) .
N1 Ir1 N2 C14 32.1(10) .
Cl2 Ir1 N2 C14 173.9(3) .
Cl1 Ir1 N2 C14 -103.4(3) .
C16 Ir1 C7 C6 -99.0(3) .
N1 Ir1 C7 C6 -7.1(3) .
N2 Ir1 C7 C6 -179.4(3) .
Cl2 Ir1 C7 C6 86.4(3) .
Cl1 Ir1 C7 C6 55.7(6) .
C16 Ir1 C7 C8 91.3(5) .
N1 Ir1 C7 C8 -176.9(5) .
N2 Ir1 C7 C8 10.9(5) .
Cl2 Ir1 C7 C8 -83.3(4) .
Cl1 Ir1 C7 C8 -114.0(5) .
C6 C7 C8 C9 0.1(5) .
Ir1 C7 C8 C9 170.1(3) .
C7 C8 C9 S1 -0.4(5) .
C6 S1 C9 C8 0.4(4) .
C8 C7 C6 C5 -179.8(4) .
Ir1 C7 C6 C5 7.9(5) .
C8 C7 C6 S1 0.2(5) .
Ir1 C7 C6 S1 -172.1(2) .
C9 S1 C6 C7 -0.3(3) .
C9 S1 C6 C5 179.7(4) .
C1 N1 C5 C4 -4.3(6) .
Ir1 N1 C5 C4 -178.9(3) .
C1 N1 C5 C6 171.5(4) .
Ir1 N1 C5 C6 -3.1(4) .
C7 C6 C5 N1 -3.1(5) .
S1 C6 C5 N1 176.9(3) .
C7 C6 C5 C4 172.3(4) .
S1 C6 C5 C4 -7.7(7) .
N1 C5 C4 C3 4.9(7) .
C6 C5 C4 C3 -170.0(4) .
C5 C4 C3 C2 -2.3(7) .
C4 C3 C2 C1 -0.9(7) .
C5 N1 C1 C2 1.0(6) .
Ir1 N1 C1 C2 175.1(3) .
C3 C2 C1 N1 1.6(7) .
C7 Ir1 C16 C15 -92.8(3) .
N1 Ir1 C16 C15 -173.2(3) .
N2 Ir1 C16 C15 1.5(3) .
Cl2 Ir1 C16 C15 -30.1(13) .
Cl1 Ir1 C16 C15 93.6(3) .
C7 Ir1 C16 C17 82.2(4) .
N1 Ir1 C16 C17 1.7(4) .
N2 Ir1 C16 C17 176.4(4) .
Cl2 Ir1 C16 C17 144.8(9) .
Cl1 Ir1 C16 C17 -91.5(4) .
C15 C16 C17 C18 -1.2(5) .
Ir1 C16 C17 C18 -176.2(3) .
C16 C17 C18 S2 0.4(5) .
C15 S2 C18 C17 0.3(4) .
C17 C16 C15 C14 -176.1(4) .
Ir1 C16 C15 C14 0.1(5) .
C17 C16 C15 S2 1.4(5) .
Ir1 C16 C15 S2 177.6(2) .
C18 S2 C15 C16 -1.0(4) .
C18 S2 C15 C14 176.2(4) .
C10 N2 C14 C13 2.3(6) .
Ir1 N2 C14 C13 -175.3(3) .
C10 N2 C14 C15 -178.6(4) .
Ir1 N2 C14 C15 3.7(4) .
C16 C15 C14 N2 -2.5(6) .
S2 C15 C14 N2 -179.6(3) .
C16 C15 C14 C13 176.4(4) .
S2 C15 C14 C13 -0.7(7) .
N2 C14 C13 C12 -2.2(7) .
C15 C14 C13 C12 179.0(5) .
C14 C13 C12 C11 0.7(8) .
C13 C12 C11 C10 0.4(8) .
C14 N2 C10 C11 -1.2(7) .
Ir1 N2 C10 C11 176.2(4) .
C12 C11 C10 N2 -0.2(8) .
